data_7007078
loop_
_publ_author_name
'G\"adt, Torben'
'Eichele, Klaus'
'Wesemann, Lars'

_publ_section_title
;
 Bonding modes of stanna-closo-dodecaborate: eta1(Sn) to eta3(BH)
 rearrangement reactions in zwitterionic stanna-closo-dodecaborate
 ruthenium complexes.
;
_journal_issue 22
_journal_name_full 'Dalton transactions (Cambridge, England : 2003)'
_journal_page_first 2706
_journal_page_last 2713
_journal_paper_doi 10.1039/b517138e
_journal_year 2006
_chemical_formula_moiety 'C34 H48 B11 N3 P2 Ru Sn, 2(C2 H3 N)'
_chemical_formula_sum 'C38 H54 B11 N5 P2 Ru Sn'
_chemical_formula_weight 981.47
_chemical_name_systematic
;
?
;
_space_group_IT_number 14
_symmetry_cell_setting monoclinic
_symmetry_space_group_name_Hall '-P 2yn'
_symmetry_space_group_name_H-M 'P 1 21/n 1'
_atom_sites_solution_hydrogens geom
_atom_sites_solution_primary direct
_atom_sites_solution_secondary difmap
_audit_creation_method SHELXL
_cell_angle_alpha 90.00
_cell_angle_beta 101.119(16)
_cell_angle_gamma 90.00
_cell_formula_units_Z 4
_cell_length_a 12.9636(17)
_cell_length_b 13.7974(14)
_cell_length_c 26.532(4)
_cell_measurement_reflns_used 7996
_cell_measurement_temperature 220(2)
_cell_measurement_theta_max 48.2
_cell_measurement_theta_min 4.3
_cell_volume 4656.5(11)
_computing_cell_refinement 'CELL (Stoe & Cie, 1999)'
_computing_data_collection 'EXPOSE (Stoe & Cie, 1999)'
_computing_data_reduction 'XRED (Stoe & Cie, 1999)'
_computing_molecular_graphics 'Ortep-3 for Windows (Farrugia, 1997)'
_computing_publication_material 'SHELXL97 and WinGX (Farrugia, 1999)'
_computing_structure_refinement 'SHELXL-97 (Sheldrick, 1997)'
_computing_structure_solution 'SHELXS-97 (Sheldrick, 1997)'
_diffrn_ambient_temperature 220(2)
_diffrn_measured_fraction_theta_full 0.995
_diffrn_measured_fraction_theta_max 0.995
_diffrn_measurement_device_type 'Stoe IPDS I'
_diffrn_measurement_method /w
_diffrn_radiation_monochromator graphite
_diffrn_radiation_source 'fine-focus sealed tube'
_diffrn_radiation_type MoK\a
_diffrn_radiation_wavelength 0.71073
_diffrn_reflns_av_R_equivalents 0.0705
_diffrn_reflns_av_sigmaI/netI 0.0465
_diffrn_reflns_limit_h_max 14
_diffrn_reflns_limit_h_min -14
_diffrn_reflns_limit_k_max 15
_diffrn_reflns_limit_k_min -15
_diffrn_reflns_limit_l_max 30
_diffrn_reflns_limit_l_min -30
_diffrn_reflns_number 40704
_diffrn_reflns_theta_full 24.09
_diffrn_reflns_theta_max 24.09
_diffrn_reflns_theta_min 2.15
_exptl_absorpt_coefficient_mu 0.963
_exptl_absorpt_correction_T_max 0.9230
_exptl_absorpt_correction_T_min 0.7990
_exptl_absorpt_correction_type numerical
_exptl_absorpt_process_details 'X-Red and X-Shape (Stoe & Cie, 2004)'
_exptl_crystal_colour yellow
_exptl_crystal_density_diffrn 1.400
_exptl_crystal_density_method 'not measured'
_exptl_crystal_description prism
_exptl_crystal_F_000 1984
_exptl_crystal_size_max 0.21
_exptl_crystal_size_mid 0.20
_exptl_crystal_size_min 0.12
_refine_diff_density_max 1.552
_refine_diff_density_min -0.614
_refine_diff_density_rms 0.131
_refine_ls_extinction_method none
_refine_ls_goodness_of_fit_ref 1.111
_refine_ls_hydrogen_treatment constr
_refine_ls_matrix_type full
_refine_ls_number_parameters 528
_refine_ls_number_reflns 7343
_refine_ls_number_restraints 0
_refine_ls_restrained_S_all 1.111
_refine_ls_R_factor_all 0.0701
_refine_ls_R_factor_gt 0.0544
_refine_ls_shift/su_max 0.001
_refine_ls_shift/su_mean 0.000
_refine_ls_structure_factor_coef Fsqd
_refine_ls_weighting_details 'calc w=1/[\s^2^(Fo^2^)+(0.0791P)^2^+2.0696P] where P=(Fo^2^+2Fc^2^)/3'
_refine_ls_weighting_scheme calc
_refine_ls_wR_factor_gt 0.1281
_refine_ls_wR_factor_ref 0.1338
_reflns_number_gt 5787
_reflns_number_total 7343
_reflns_threshold_expression >2sigma(I)
_cod_data_source_file b517138e.txt
_cod_data_source_block tg_2604
_cod_depositor_comments
;
The following automatic conversions were performed:
'_symmetry_cell_setting' value 'Monoclinic' changed to 'monoclinic'
according to '/home/saulius/struct/CIF-dictionaries/cif_core.dic'
dictionary named 'cif_core.dic' version 2.4.1 from 2010-06-29.

Automatic conversion script
Id: cif_fix_enum 1527 2010-12-29 10:47:43Z saulius 
;
_cod_original_cell_volume 4656.5(10)
_cod_original_sg_symbol_H-M P21/n
_cod_database_code 7007078

loop_
_symmetry_equiv_pos_as_xyz
'x, y, z'
'-x+1/2, y+1/2, -z+1/2'
'-x, -y, -z'
'x-1/2, -y-1/2, z-1/2'

loop_
_atom_site_label
_atom_site_type_symbol
_atom_site_fract_x
_atom_site_fract_y
_atom_site_fract_z
_atom_site_U_iso_or_equiv
_atom_site_adp_type
_atom_site_occupancy
_atom_site_symmetry_multiplicity
_atom_site_calc_flag
_atom_site_refinement_flags
_atom_site_disorder_assembly
_atom_site_disorder_group
C11 C 0.7873(6) 0.7829(5) 0.2984(2) 0.0426(14) Uani 1 1 d . . .
C12 C 0.8922(6) 0.7683(6) 0.2873(4) 0.069(2) Uani 1 1 d . . .
H2A H 0.9153 0.8269 0.2734 0.103 Uiso 1 1 calc R . .
H2B H 0.8901 0.7169 0.2627 0.103 Uiso 1 1 calc R . .
H2C H 0.9401 0.7515 0.3183 0.103 Uiso 1 1 calc R . .
C21 C 0.4536(6) 0.6358(5) 0.2560(3) 0.0458(15) Uani 1 1 d . . .
C22 C 0.3902(8) 0.5605(6) 0.2277(3) 0.077(3) Uani 1 1 d . . .
H4A H 0.3441 0.5338 0.2484 0.116 Uiso 1 1 calc R . .
H4B H 0.4350 0.5104 0.2190 0.116 Uiso 1 1 calc R . .
H4C H 0.3492 0.5873 0.1968 0.116 Uiso 1 1 calc R . .
C31 C 0.3242(6) 0.8229(5) 0.3350(3) 0.0500(16) Uani 1 1 d . . .
C32 C 0.2128(7) 0.8212(7) 0.3372(5) 0.097(4) Uani 1 1 d . . .
H6A H 0.1916 0.7558 0.3423 0.146 Uiso 1 1 calc R . .
H6B H 0.1727 0.8459 0.3056 0.146 Uiso 1 1 calc R . .
H6C H 0.2008 0.8608 0.3653 0.146 Uiso 1 1 calc R . .
C7 C 0.7607(5) 0.7131(5) 0.4264(3) 0.0499(17) Uani 1 1 d . . .
H7A H 0.7786 0.6517 0.4437 0.060 Uiso 1 1 calc R . .
H7B H 0.8021 0.7181 0.3997 0.060 Uiso 1 1 calc R . .
C8 C 0.7963(6) 0.7927(6) 0.4649(3) 0.060(2) Uani 1 1 d . . .
H8A H 0.8690 0.7809 0.4808 0.072 Uiso 1 1 calc R . .
H8B H 0.7549 0.7891 0.4916 0.072 Uiso 1 1 calc R . .
C9 C 0.7876(6) 0.8945(6) 0.4430(3) 0.062(2) Uani 1 1 d . . .
H9A H 0.8078 0.8935 0.4096 0.075 Uiso 1 1 calc R . .
H9B H 0.8367 0.9361 0.4653 0.075 Uiso 1 1 calc R . .
C10 C 0.6753(5) 0.9382(5) 0.4369(2) 0.0450(15) Uani 1 1 d . . .
H10A H 0.6804 1.0011 0.4536 0.054 Uiso 1 1 calc R . .
H10B H 0.6335 0.8967 0.4546 0.054 Uiso 1 1 calc R . .
C111 C 0.6115(5) 0.5815(4) 0.3719(2) 0.0391(14) Uani 1 1 d . . .
C112 C 0.5160(5) 0.5333(5) 0.3654(2) 0.0413(14) Uani 1 1 d . . .
H12 H 0.4582 0.5646 0.3740 0.050 Uiso 1 1 calc R . .
C113 C 0.5048(6) 0.4410(5) 0.3466(3) 0.0527(17) Uani 1 1 d . . .
H13 H 0.4401 0.4098 0.3421 0.063 Uiso 1 1 calc R . .
C114 C 0.5906(7) 0.3954(5) 0.3346(3) 0.062(2) Uani 1 1 d . . .
H14 H 0.5834 0.3324 0.3220 0.074 Uiso 1 1 calc R . .
C115 C 0.6851(7) 0.4390(6) 0.3403(3) 0.066(2) Uani 1 1 d . . .
H15 H 0.7424 0.4061 0.3323 0.079 Uiso 1 1 calc R . .
C116 C 0.6960(6) 0.5328(5) 0.3583(3) 0.0505(17) Uani 1 1 d . . .
H16 H 0.7606 0.5639 0.3613 0.061 Uiso 1 1 calc R . .
C121 C 0.5520(5) 0.6985(5) 0.4486(2) 0.0404(14) Uani 1 1 d . . .
C122 C 0.4721(6) 0.7603(6) 0.4533(3) 0.060(2) Uani 1 1 d . . .
H18 H 0.4523 0.8079 0.4285 0.072 Uiso 1 1 calc R . .
C123 C 0.4198(8) 0.7539(8) 0.4941(3) 0.084(3) Uani 1 1 d . . .
H19 H 0.3667 0.7974 0.4973 0.101 Uiso 1 1 calc R . .
C124 C 0.4485(7) 0.6811(8) 0.5299(3) 0.074(3) Uani 1 1 d . . .
H20 H 0.4121 0.6734 0.5566 0.089 Uiso 1 1 calc R . .
C125 C 0.5291(7) 0.6211(6) 0.5262(3) 0.059(2) Uani 1 1 d . . .
H21 H 0.5491 0.5741 0.5513 0.071 Uiso 1 1 calc R . .
C126 C 0.5823(6) 0.6284(5) 0.4860(2) 0.0510(17) Uani 1 1 d . . .
H22 H 0.6377 0.5867 0.4840 0.061 Uiso 1 1 calc R . .
C211 C 0.4971(5) 1.0306(4) 0.3784(2) 0.0398(14) Uani 1 1 d . . .
C212 C 0.4611(6) 1.1037(5) 0.3431(2) 0.0497(17) Uani 1 1 d . . .
H24 H 0.4936 1.1133 0.3151 0.060 Uiso 1 1 calc R . .
C213 C 0.3788(7) 1.1616(6) 0.3490(3) 0.061(2) Uani 1 1 d . . .
H25 H 0.3565 1.2102 0.3251 0.074 Uiso 1 1 calc R . .
C214 C 0.3288(7) 1.1491(6) 0.3895(3) 0.066(2) Uani 1 1 d . . .
H26 H 0.2730 1.1890 0.3933 0.079 Uiso 1 1 calc R . .
C215 C 0.3614(7) 1.0783(7) 0.4236(3) 0.071(2) Uani 1 1 d . . .
H27 H 0.3269 1.0687 0.4509 0.085 Uiso 1 1 calc R . .
C216 C 0.4456(7) 1.0192(6) 0.4189(3) 0.062(2) Uani 1 1 d . . .
H28 H 0.4676 0.9714 0.4433 0.075 Uiso 1 1 calc R . .
C221 C 0.6949(5) 1.0384(5) 0.3460(2) 0.0422(15) Uani 1 1 d . . .
C222 C 0.7298(5) 1.0252(4) 0.3008(2) 0.0374(13) Uani 1 1 d . . .
H30 H 0.7066 0.9715 0.2805 0.045 Uiso 1 1 calc R . .
C223 C 0.7979(6) 1.0888(5) 0.2847(2) 0.0478(16) Uani 1 1 d . . .
H31 H 0.8203 1.0785 0.2539 0.057 Uiso 1 1 calc R . .
C224 C 0.8329(7) 1.1680(5) 0.3145(3) 0.062(2) Uani 1 1 d . . .
H32 H 0.8806 1.2107 0.3043 0.074 Uiso 1 1 calc R . .
C225 C 0.7969(8) 1.1841(6) 0.3595(3) 0.070(2) Uani 1 1 d . . .
H33 H 0.8190 1.2387 0.3792 0.084 Uiso 1 1 calc R . .
C226 C 0.7287(7) 1.1197(5) 0.3754(3) 0.060(2) Uani 1 1 d . . .
H34 H 0.7052 1.1307 0.4059 0.072 Uiso 1 1 calc R . .
C41 C 1.0206(12) 0.9999(13) 0.3889(5) 0.118(4) Uani 1 1 d . . .
C42 C 1.0448(15) 1.0857(15) 0.4234(7) 0.182(8) Uani 1 1 d . . .
H36A H 1.0218 1.1436 0.4044 0.274 Uiso 1 1 calc R . .
H36B H 1.1192 1.0891 0.4362 0.274 Uiso 1 1 calc R . .
H36C H 1.0089 1.0796 0.4516 0.274 Uiso 1 1 calc R . .
C51 C 0.1204(10) 0.7683(12) 0.4965(4) 0.098(4) Uani 1 1 d . . .
C52 C 0.0984(10) 0.6690(10) 0.5074(5) 0.112(4) Uani 1 1 d . . .
H38A H 0.1631 0.6361 0.5209 0.167 Uiso 1 1 calc R . .
H38B H 0.0642 0.6376 0.4764 0.167 Uiso 1 1 calc R . .
H38C H 0.0534 0.6671 0.5322 0.167 Uiso 1 1 calc R . .
B1 B 0.5212(5) 1.0193(5) 0.1744(2) 0.0352(14) Uani 1 1 d . . .
H1 H 0.5976 1.0554 0.1867 0.042 Uiso 1 1 calc R . .
B2 B 0.4027(6) 1.0505(5) 0.2014(3) 0.0384(15) Uani 1 1 d . . .
H2 H 0.4037 1.1069 0.2308 0.046 Uiso 1 1 calc R . .
B3 B 0.3172(6) 0.9393(6) 0.1965(3) 0.0439(17) Uani 1 1 d . . .
H3 H 0.2635 0.9242 0.2229 0.053 Uiso 1 1 calc R . .
B4 B 0.3822(7) 0.8418(5) 0.1656(3) 0.0454(18) Uani 1 1 d . . .
H4 H 0.3705 0.7641 0.1721 0.055 Uiso 1 1 calc R . .
B5 B 0.5079(6) 0.8914(5) 0.1525(3) 0.0411(17) Uani 1 1 d . . .
H5 H 0.5766 0.8455 0.1510 0.049 Uiso 1 1 calc R . .
B6 B 0.4750(6) 0.9883(6) 0.1087(3) 0.0460(18) Uani 1 1 d . . .
H6 H 0.5239 1.0039 0.0801 0.055 Uiso 1 1 calc R . .
B7 B 0.4117(6) 1.0804(5) 0.1377(3) 0.0392(16) Uani 1 1 d . . .
H7 H 0.4198 1.1568 0.1274 0.047 Uiso 1 1 calc R . .
B8 B 0.2925(6) 1.0357(6) 0.1514(3) 0.0459(18) Uani 1 1 d . . .
H8 H 0.2234 1.0824 0.1504 0.055 Uiso 1 1 calc R . .
B9 B 0.2813(7) 0.9127(6) 0.1309(3) 0.053(2) Uani 1 1 d . . .
H9 H 0.2042 0.8794 0.1165 0.064 Uiso 1 1 calc R . .
B10 B 0.3921(8) 0.8838(6) 0.1040(3) 0.055(2) Uani 1 1 d . . .
H10 H 0.3874 0.8320 0.0721 0.066 Uiso 1 1 calc R . .
B11 B 0.3355(6) 1.0003(6) 0.0948(3) 0.0505(19) Uani 1 1 d . . .
H11 H 0.2938 1.0242 0.0567 0.061 Uiso 1 1 calc R . .
N1 N 0.7062(4) 0.7954(4) 0.30745(18) 0.0372(11) Uani 1 1 d . . .
N2 N 0.5025(4) 0.6947(4) 0.27845(19) 0.0397(12) Uani 1 1 d . . .
N3 N 0.4110(4) 0.8229(4) 0.33433(18) 0.0372(11) Uani 1 1 d . . .
N4 N 1.0011(13) 0.9413(12) 0.3633(7) 0.171(6) Uani 1 1 d . . .
N5 N 0.1379(13) 0.8478(12) 0.4884(5) 0.151(5) Uani 1 1 d . . .
P1 P 0.62043(12) 0.70685(11) 0.39436(6) 0.0352(3) Uani 1 1 d . . .
P2 P 0.60735(13) 0.95261(11) 0.37034(5) 0.0352(3) Uani 1 1 d . . .
Ru Ru 0.56168(4) 0.81346(3) 0.324457(16) 0.03048(14) Uani 1 1 d . . .
Sn Sn 0.48946(3) 0.91166(3) 0.237415(14) 0.03359(14) Uani 1 1 d . . .

loop_
_atom_site_aniso_label
_atom_site_aniso_U_11
_atom_site_aniso_U_22
_atom_site_aniso_U_33
_atom_site_aniso_U_23
_atom_site_aniso_U_13
_atom_site_aniso_U_12
C11 0.044(4) 0.034(3) 0.053(3) 0.010(3) 0.016(3) 0.003(3)
C12 0.054(5) 0.060(5) 0.102(6) 0.020(4) 0.039(4) 0.009(4)
C21 0.054(4) 0.026(3) 0.057(4) 0.006(3) 0.012(3) -0.005(3)
C22 0.098(7) 0.046(5) 0.080(5) -0.009(4) -0.004(5) -0.024(5)
C31 0.042(4) 0.032(4) 0.079(5) 0.009(3) 0.021(3) -0.001(3)
C32 0.042(5) 0.066(6) 0.193(11) 0.021(6) 0.046(6) -0.001(4)
C7 0.036(4) 0.049(4) 0.063(4) 0.021(3) 0.006(3) 0.004(3)
C8 0.049(4) 0.061(5) 0.061(4) 0.018(4) -0.013(3) -0.015(4)
C9 0.049(4) 0.057(5) 0.074(5) 0.009(4) -0.007(4) -0.010(4)
C10 0.055(4) 0.036(4) 0.043(3) 0.005(3) 0.007(3) -0.008(3)
C111 0.037(3) 0.035(3) 0.047(3) 0.021(3) 0.012(3) 0.008(3)
C112 0.042(4) 0.036(3) 0.049(3) 0.006(3) 0.017(3) 0.003(3)
C113 0.061(5) 0.045(4) 0.054(4) 0.005(3) 0.016(3) -0.002(4)
C114 0.091(6) 0.031(4) 0.071(5) -0.002(3) 0.035(4) -0.013(4)
C115 0.071(6) 0.056(5) 0.079(5) 0.007(4) 0.037(4) 0.018(4)
C116 0.044(4) 0.045(4) 0.069(4) 0.016(3) 0.028(3) 0.012(3)
C121 0.042(4) 0.040(3) 0.041(3) 0.004(3) 0.011(3) -0.004(3)
C122 0.058(5) 0.068(5) 0.056(4) 0.020(4) 0.022(3) 0.015(4)
C123 0.079(6) 0.117(8) 0.066(5) 0.022(5) 0.037(4) 0.019(6)
C124 0.070(6) 0.109(8) 0.049(4) 0.015(4) 0.027(4) -0.005(5)
C125 0.073(6) 0.061(5) 0.044(4) 0.017(3) 0.012(3) -0.011(4)
C126 0.057(4) 0.050(4) 0.044(3) 0.014(3) 0.007(3) -0.005(4)
C211 0.050(4) 0.035(3) 0.037(3) 0.000(2) 0.014(3) 0.001(3)
C212 0.062(5) 0.050(4) 0.040(3) -0.002(3) 0.014(3) 0.013(4)
C213 0.071(5) 0.058(5) 0.053(4) 0.009(3) 0.008(4) 0.020(4)
C214 0.067(5) 0.072(5) 0.057(4) -0.011(4) 0.010(4) 0.027(5)
C215 0.078(6) 0.084(6) 0.058(4) 0.000(4) 0.033(4) 0.028(5)
C216 0.075(5) 0.070(5) 0.047(4) 0.012(3) 0.027(4) 0.021(4)
C221 0.046(4) 0.035(3) 0.047(3) 0.004(3) 0.012(3) -0.011(3)
C222 0.040(3) 0.030(3) 0.044(3) 0.002(2) 0.010(3) -0.001(3)
C223 0.059(4) 0.043(4) 0.044(3) -0.001(3) 0.019(3) -0.015(3)
C224 0.084(6) 0.049(4) 0.058(4) -0.002(3) 0.029(4) -0.035(4)
C225 0.101(7) 0.051(5) 0.065(4) -0.019(4) 0.031(4) -0.040(5)
C226 0.086(6) 0.045(4) 0.056(4) -0.008(3) 0.031(4) -0.020(4)
C41 0.118(10) 0.128(12) 0.108(9) -0.011(8) 0.026(8) -0.001(9)
C42 0.157(16) 0.23(2) 0.154(14) -0.076(14) 0.017(12) -0.028(14)
C51 0.098(8) 0.121(11) 0.078(6) -0.008(7) 0.028(6) 0.014(9)
C52 0.119(10) 0.110(10) 0.112(8) -0.049(7) 0.037(7) -0.001(8)
B1 0.033(4) 0.029(3) 0.046(4) 0.005(3) 0.011(3) 0.002(3)
B2 0.039(4) 0.037(4) 0.042(4) 0.000(3) 0.012(3) 0.002(3)
B3 0.030(4) 0.050(5) 0.052(4) 0.008(3) 0.010(3) -0.002(3)
B4 0.059(5) 0.033(4) 0.042(4) 0.001(3) 0.005(3) -0.024(4)
B5 0.046(4) 0.036(4) 0.045(4) 0.001(3) 0.020(3) 0.010(3)
B6 0.051(5) 0.048(4) 0.043(4) 0.010(3) 0.018(3) 0.012(4)
B7 0.044(4) 0.035(4) 0.040(3) 0.004(3) 0.011(3) 0.009(3)
B8 0.029(4) 0.053(5) 0.053(4) 0.011(3) 0.002(3) 0.014(4)
B9 0.040(4) 0.057(5) 0.056(4) 0.008(4) -0.009(3) -0.011(4)
B10 0.072(6) 0.051(5) 0.039(4) -0.007(3) 0.005(4) 0.000(4)
B11 0.047(5) 0.059(5) 0.042(4) 0.002(3) -0.001(3) 0.001(4)
N1 0.037(3) 0.032(3) 0.044(3) 0.005(2) 0.011(2) 0.000(2)
N2 0.041(3) 0.032(3) 0.047(3) 0.006(2) 0.011(2) 0.001(3)
N3 0.033(3) 0.032(3) 0.049(3) 0.010(2) 0.014(2) 0.000(2)
N4 0.154(13) 0.145(12) 0.221(16) -0.072(12) 0.057(11) -0.007(10)
N5 0.164(13) 0.154(13) 0.138(10) 0.017(10) 0.042(8) 0.037(11)
P1 0.0317(8) 0.0313(8) 0.0440(8) 0.0120(6) 0.0106(6) 0.0006(7)
P2 0.0392(9) 0.0307(8) 0.0376(7) 0.0052(6) 0.0119(6) -0.0024(7)
Ru 0.0284(3) 0.0261(2) 0.0381(2) 0.00591(18) 0.00927(18) -0.00050(19)
Sn 0.0315(2) 0.0312(2) 0.0377(2) 0.00590(16) 0.00571(16) -0.00057(17)

loop_
_atom_type_symbol
_atom_type_description
_atom_type_scat_dispersion_real
_atom_type_scat_dispersion_imag
_atom_type_scat_source
C C 0.0033 0.0016 'International Tables Vol C Tables 4.2.6.8 and 6.1.1.4'
H H 0.0000 0.0000 'International Tables Vol C Tables 4.2.6.8 and 6.1.1.4'
B B 0.0013 0.0007 'International Tables Vol C Tables 4.2.6.8 and 6.1.1.4'
N N 0.0061 0.0033 'International Tables Vol C Tables 4.2.6.8 and 6.1.1.4'
P P 0.1023 0.0942 'International Tables Vol C Tables 4.2.6.8 and 6.1.1.4'
Ru Ru -1.2594 0.8363 'International Tables Vol C Tables 4.2.6.8 and 6.1.1.4'
Sn Sn -0.6537 1.4246 'International Tables Vol C Tables 4.2.6.8 and 6.1.1.4'

loop_
_geom_angle_atom_site_label_1
_geom_angle_atom_site_label_2
_geom_angle_atom_site_label_3
_geom_angle
_geom_angle_site_symmetry_1
_geom_angle_site_symmetry_3
_geom_angle_publ_flag
N1 C11 C12 179.0(8) . . ?
N2 C21 C22 179.3(9) . . ?
N3 C31 C32 178.4(8) . . ?
C8 C7 P1 119.3(5) . . ?
C7 C8 C9 115.1(6) . . ?
C8 C9 C10 113.5(7) . . ?
C9 C10 P2 114.2(5) . . ?
C112 C111 C116 117.7(6) . . ?
C112 C111 P1 119.6(5) . . ?
C116 C111 P1 122.6(5) . . ?
C113 C112 C111 121.5(6) . . ?
C112 C113 C114 118.7(7) . . ?
C115 C114 C113 122.1(7) . . ?
C114 C115 C116 119.3(7) . . ?
C115 C116 C111 120.7(7) . . ?
C122 C121 C126 119.0(6) . . ?
C122 C121 P1 121.5(5) . . ?
C126 C121 P1 119.5(5) . . ?
C121 C122 C123 121.7(7) . . ?
C124 C123 C122 118.4(9) . . ?
C125 C124 C123 120.3(7) . . ?
C124 C125 C126 121.3(7) . . ?
C125 C126 C121 119.3(7) . . ?
C216 C211 C212 117.1(6) . . ?
C216 C211 P2 121.9(5) . . ?
C212 C211 P2 121.0(5) . . ?
C213 C212 C211 120.9(6) . . ?
C212 C213 C214 121.1(7) . . ?
C215 C214 C213 119.0(7) . . ?
C214 C215 C216 121.1(7) . . ?
C211 C216 C215 120.8(7) . . ?
C222 C221 C226 118.5(6) . . ?
C222 C221 P2 123.4(5) . . ?
C226 C221 P2 118.2(5) . . ?
C223 C222 C221 121.8(6) . . ?
C222 C223 C224 119.5(6) . . ?
C223 C224 C225 119.7(6) . . ?
C226 C225 C224 120.4(7) . . ?
C225 C226 C221 120.1(6) . . ?
N4 C41 C42 177(2) . . ?
N5 C51 C52 179.1(14) . . ?
B7 B1 B6 59.6(4) . . ?
B7 B1 B5 105.3(5) . . ?
B6 B1 B5 58.2(4) . . ?
B7 B1 B2 58.0(4) . . ?
B6 B1 B2 106.5(5) . . ?
B5 B1 B2 107.8(5) . . ?
B7 B1 Sn 117.6(4) . . ?
B6 B1 Sn 118.4(4) . . ?
B5 B1 Sn 66.4(3) . . ?
B2 B1 Sn 66.3(3) . . ?
B8 B2 B7 60.0(4) . . ?
B8 B2 B1 106.9(5) . . ?
B7 B2 B1 58.3(4) . . ?
B8 B2 B3 58.2(4) . . ?
B7 B2 B3 105.7(5) . . ?
B1 B2 B3 107.6(5) . . ?
B8 B2 Sn 118.0(4) . . ?
B7 B2 Sn 117.9(4) . . ?
B1 B2 Sn 66.5(3) . . ?
B3 B2 Sn 65.8(3) . . ?
B9 B3 B8 60.6(5) . . ?
B9 B3 B4 57.8(4) . . ?
B8 B3 B4 106.5(5) . . ?
B9 B3 B2 106.3(5) . . ?
B8 B3 B2 57.6(4) . . ?
B4 B3 B2 108.1(5) . . ?
B9 B3 Sn 118.6(5) . . ?
B8 B3 Sn 118.1(4) . . ?
B4 B3 Sn 67.1(3) . . ?
B2 B3 Sn 66.5(3) . . ?
B9 B4 B10 60.5(5) . . ?
B9 B4 B3 58.0(5) . . ?
B10 B4 B3 106.9(5) . . ?
B9 B4 B5 106.8(5) . . ?
B10 B4 B5 58.9(4) . . ?
B3 B4 B5 107.6(5) . . ?
B9 B4 Sn 117.7(5) . . ?
B10 B4 Sn 118.8(5) . . ?
B3 B4 Sn 65.9(3) . . ?
B5 B4 Sn 66.2(3) . . ?
B6 B5 B10 60.5(5) . . ?
B6 B5 B1 58.8(4) . . ?
B10 B5 B1 107.2(5) . . ?
B6 B5 B4 107.0(5) . . ?
B10 B5 B4 57.8(4) . . ?
B1 B5 B4 108.9(5) . . ?
B6 B5 Sn 119.2(4) . . ?
B10 B5 Sn 118.5(5) . . ?
B1 B5 Sn 66.7(3) . . ?
B4 B5 Sn 66.8(3) . . ?
B7 B6 B5 109.3(5) . . ?
B7 B6 B11 59.1(4) . . ?
B5 B6 B11 108.2(5) . . ?
B7 B6 B1 59.9(4) . . ?
B5 B6 B1 63.0(4) . . ?
B11 B6 B1 108.5(5) . . ?
B7 B6 B10 106.7(6) . . ?
B5 B6 B10 60.1(4) . . ?
B11 B6 B10 59.3(5) . . ?
B1 B6 B10 110.3(5) . . ?
B11 B7 B2 110.1(5) . . ?
B11 B7 B8 60.5(5) . . ?
B2 B7 B8 60.0(4) . . ?
B11 B7 B6 60.9(4) . . ?
B2 B7 B6 111.8(5) . . ?
B8 B7 B6 109.7(6) . . ?
B11 B7 B1 110.4(5) . . ?
B2 B7 B1 63.7(4) . . ?
B8 B7 B1 111.2(5) . . ?
B6 B7 B1 60.5(4) . . ?
B2 B8 B7 60.0(4) . . ?
B2 B8 B11 109.2(5) . . ?
B7 B8 B11 59.3(4) . . ?
B2 B8 B3 64.2(4) . . ?
B7 B8 B3 110.4(5) . . ?
B11 B8 B3 108.7(6) . . ?
B2 B8 B9 110.3(5) . . ?
B7 B8 B9 107.0(6) . . ?
B11 B8 B9 59.9(5) . . ?
B3 B8 B9 59.0(4) . . ?
B4 B9 B3 64.2(4) . . ?
B4 B9 B10 60.2(5) . . ?
B3 B9 B10 111.6(5) . . ?
B4 B9 B11 109.4(6) . . ?
B3 B9 B11 109.7(6) . . ?
B10 B9 B11 59.8(5) . . ?
B4 B9 B8 111.4(5) . . ?
B3 B9 B8 60.4(4) . . ?
B10 B9 B8 108.3(6) . . ?
B11 B9 B8 59.8(5) . . ?
B4 B10 B11 109.0(6) . . ?
B4 B10 B9 59.3(5) . . ?
B11 B10 B9 60.2(5) . . ?
B4 B10 B5 63.3(4) . . ?
B11 B10 B5 108.4(6) . . ?
B9 B10 B5 109.3(5) . . ?
B4 B10 B6 110.5(5) . . ?
B11 B10 B6 60.2(5) . . ?
B9 B10 B6 108.3(6) . . ?
B5 B10 B6 59.4(4) . . ?
B7 B11 B10 108.5(5) . . ?
B7 B11 B8 60.3(4) . . ?
B10 B11 B8 108.9(5) . . ?
B7 B11 B9 108.2(5) . . ?
B10 B11 B9 60.0(5) . . ?
B8 B11 B9 60.3(5) . . ?
B7 B11 B6 60.1(4) . . ?
B10 B11 B6 60.6(5) . . ?
B8 B11 B6 108.8(5) . . ?
B9 B11 B6 108.5(5) . . ?
C11 N1 Ru 178.2(5) . . ?
C21 N2 Ru 167.3(5) . . ?
C31 N3 Ru 172.6(6) . . ?
C111 P1 C121 100.7(3) . . ?
C111 P1 C7 100.9(3) . . ?
C121 P1 C7 102.9(3) . . ?
C111 P1 Ru 109.99(18) . . ?
C121 P1 Ru 121.4(2) . . ?
C7 P1 Ru 117.9(2) . . ?
C10 P2 C211 101.1(3) . . ?
C10 P2 C221 101.2(3) . . ?
C211 P2 C221 102.1(3) . . ?
C10 P2 Ru 116.8(2) . . ?
C211 P2 Ru 115.3(2) . . ?
C221 P2 Ru 117.8(2) . . ?
N1 Ru N3 173.6(2) . . ?
N1 Ru N2 91.4(2) . . ?
N3 Ru N2 82.6(2) . . ?
N1 Ru P2 93.80(15) . . ?
N3 Ru P2 91.97(15) . . ?
N2 Ru P2 172.91(15) . . ?
N1 Ru P1 85.79(14) . . ?
N3 Ru P1 96.36(14) . . ?
N2 Ru P1 89.83(14) . . ?
P2 Ru P1 95.34(6) . . ?
N1 Ru Sn 93.13(13) . . ?
N3 Ru Sn 83.90(13) . . ?
N2 Ru Sn 82.29(13) . . ?
P2 Ru Sn 92.62(4) . . ?
P1 Ru Sn 172.02(4) . . ?
B3 Sn B5 80.5(3) . . ?
B3 Sn B2 47.8(3) . . ?
B5 Sn B2 80.4(2) . . ?
B3 Sn B1 81.2(2) . . ?
B5 Sn B1 46.9(2) . . ?
B2 Sn B1 47.2(2) . . ?
B3 Sn B4 47.1(3) . . ?
B5 Sn B4 47.0(3) . . ?
B2 Sn B4 80.9(3) . . ?
B1 Sn B4 80.7(2) . . ?
B3 Sn Ru 129.10(18) . . ?
B5 Sn Ru 133.46(18) . . ?
B2 Sn Ru 145.88(17) . . ?
B1 Sn Ru 149.05(17) . . ?
B4 Sn Ru 123.11(18) . . ?

loop_
_geom_bond_atom_site_label_1
_geom_bond_atom_site_label_2
_geom_bond_distance
_geom_bond_site_symmetry_2
_geom_bond_publ_flag
C11 N1 1.136(8) . ?
C11 C12 1.460(10) . ?
C21 N2 1.128(8) . ?
C21 C22 1.442(10) . ?
C31 N3 1.128(8) . ?
C31 C32 1.457(11) . ?
C7 C8 1.509(11) . ?
C7 P1 1.855(7) . ?
C8 C9 1.515(10) . ?
C9 C10 1.555(11) . ?
C10 P2 1.827(6) . ?
C111 C112 1.386(9) . ?
C111 C116 1.392(9) . ?
C111 P1 1.825(7) . ?
C112 C113 1.365(10) . ?
C113 C114 1.369(11) . ?
C114 C115 1.346(12) . ?
C115 C116 1.377(11) . ?
C121 C122 1.366(10) . ?
C121 C126 1.388(9) . ?
C121 P1 1.833(6) . ?
C122 C123 1.386(11) . ?
C123 C124 1.383(13) . ?
C124 C125 1.350(12) . ?
C125 C126 1.381(10) . ?
C211 C216 1.380(9) . ?
C211 C212 1.394(9) . ?
C211 P2 1.834(6) . ?
C212 C213 1.365(10) . ?
C213 C214 1.369(11) . ?
C214 C215 1.344(12) . ?
C215 C216 1.387(11) . ?
C221 C222 1.374(8) . ?
C221 C226 1.388(10) . ?
C221 P2 1.841(6) . ?
C222 C223 1.370(9) . ?
C223 C224 1.372(10) . ?
C224 C225 1.382(10) . ?
C225 C226 1.376(11) . ?
C41 N4 1.055(17) . ?
C41 C42 1.49(2) . ?
C51 N5 1.149(18) . ?
C51 C52 1.440(19) . ?
B1 B7 1.772(9) . ?
B1 B6 1.782(10) . ?
B1 B5 1.855(10) . ?
B1 B2 1.867(10) . ?
B1 Sn 2.333(6) . ?
B2 B8 1.765(10) . ?
B2 B7 1.766(9) . ?
B2 B3 1.882(11) . ?
B2 Sn 2.331(7) . ?
B3 B9 1.750(11) . ?
B3 B8 1.775(10) . ?
B3 B4 1.859(12) . ?
B3 Sn 2.318(7) . ?
B4 B9 1.747(11) . ?
B4 B10 1.762(10) . ?
B4 B5 1.860(11) . ?
B4 Sn 2.339(7) . ?
B5 B6 1.770(10) . ?
B5 B10 1.782(11) . ?
B5 Sn 2.327(7) . ?
B6 B7 1.767(10) . ?
B6 B11 1.781(11) . ?
B6 B10 1.788(12) . ?
B7 B11 1.749(11) . ?
B7 B8 1.766(11) . ?
B8 B11 1.770(11) . ?
B8 B9 1.779(12) . ?
B9 B10 1.768(13) . ?
B9 B11 1.771(12) . ?
B10 B11 1.765(12) . ?
N1 Ru 2.025(5) . ?
N2 Ru 2.098(6) . ?
N3 Ru 2.025(5) . ?
P1 Ru 2.3745(15) . ?
P2 Ru 2.2892(16) . ?
Ru Sn 2.6854(7) . ?
